data_7050384
loop_
_publ_author_name
'Grundy, Joanna'
'Coles, Martyn P.'
'Hitchcock, Peter B.'

_publ_section_title
;
 Ambiphilic ligands from the 1,4-benzenebis(amidine) framework
;
_journal_coden_ASTM NJCHE5
_journal_issue 10
_journal_name_full 'New Journal of Chemistry'
_journal_page_first 1195
_journal_page_last 1197
_journal_paper_doi 10.1039/b409256b
_journal_volume 28
_journal_year 2004
_chemical_compound_source 'synthesis as described'
_chemical_formula_moiety '(C35 H58 Cl3 N4 Si Ti1)(Ti2 Cl9)'
_chemical_formula_sum 'C35 H58 Cl12 N4 Si Ti3'
_chemical_formula_weight 1132.04
_chemical_name_common
;
[CL3Ti{(CyN)2CC6H4C(NCySiMe3)(NHCy)}]{Ti2Cl9]
;
_space_group_IT_number 14
_symmetry_cell_setting monoclinic
_symmetry_space_group_name_Hall '-P 2ybc'
_symmetry_space_group_name_H-M 'P 1 21/c 1'
_atom_sites_solution_hydrogens geom
_atom_sites_solution_primary direct
_atom_sites_solution_secondary difmap
_cell_angle_alpha 90
_cell_angle_beta 93.101(1)
_cell_angle_gamma 90
_cell_formula_units_Z 4
_cell_length_a 20.7206(6)
_cell_length_b 20.5047(5)
_cell_length_c 11.9981(3)
_cell_measurement_reflns_used 16399
_cell_measurement_temperature 173(2)
_cell_measurement_theta_max 23.534
_cell_measurement_theta_min 3.705
_cell_measurement_wavelength 0.71073
_cell_volume 5090.2(2)
_diffrn_ambient_temperature 173(2)
_diffrn_measured_fraction_theta_full 0.951
_diffrn_measured_fraction_theta_max 0.951
_diffrn_measurement_device '95mm CCD camera on \k-goniostat'
_diffrn_measurement_device_type KappaCCD
_diffrn_measurement_method CCD
_diffrn_radiation_monochromator graphite
_diffrn_radiation_probe x-ray
_diffrn_radiation_type MoK\a
_diffrn_radiation_wavelength 0.71073
_diffrn_reflns_av_R_equivalents 0.0912
_diffrn_reflns_av_unetI/netI 0.0738
_diffrn_reflns_limit_h_max 22
_diffrn_reflns_limit_h_min -22
_diffrn_reflns_limit_k_max 22
_diffrn_reflns_limit_k_min -21
_diffrn_reflns_limit_l_max 11
_diffrn_reflns_limit_l_min -13
_diffrn_reflns_number 28483
_diffrn_reflns_theta_full 23.53
_diffrn_reflns_theta_max 23.53
_diffrn_reflns_theta_min 3.73
_exptl_absorpt_coefficient_mu 1.143
_exptl_absorpt_correction_T_max 0.9179
_exptl_absorpt_correction_T_min 0.8164
_exptl_absorpt_correction_type multi-scan
_exptl_absorpt_process_details
;
[c.f. r.h. blessing, acta cryst. (1995), a51, 33-38]
;
_exptl_crystal_colour red
_exptl_crystal_density_diffrn 1.477
_exptl_crystal_density_method 'not measured'
_exptl_crystal_description 'flat needle'
_exptl_crystal_F_000 2320
_exptl_crystal_size_max 0.2
_exptl_crystal_size_mid 0.2
_exptl_crystal_size_min 0.05
_refine_diff_density_max 0.328
_refine_diff_density_min -0.474
_refine_diff_density_rms 0.072
_refine_ls_extinction_method none
_refine_ls_goodness_of_fit_ref 1.029
_refine_ls_hydrogen_treatment 'H3a refined isotropic; rest riding'
_refine_ls_matrix_type full
_refine_ls_number_parameters 500
_refine_ls_number_reflns 7186
_refine_ls_number_restraints 0
_refine_ls_restrained_S_all 1.029
_refine_ls_R_factor_all 0.0866
_refine_ls_R_factor_gt 0.0508
_refine_ls_shift/su_max 0
_refine_ls_shift/su_mean 0
_refine_ls_structure_factor_coef Fsqd
_refine_ls_weighting_details 'calc w=1/[\s^2^(Fo^2^)+(0.0233P)^2^+8.9896P] where P=(Fo^2^+2Fc^2^)/3'
_refine_ls_weighting_scheme calc
_refine_ls_wR_factor_gt 0.0888
_refine_ls_wR_factor_ref 0.0996
_reflns_number_gt 5086
_reflns_number_total 7186
_reflns_threshold_expression >2sigma(I)
_cod_depositor_comments
;
 Updated bibliographic information.

 Antanas Vaitkus,
 2019-10-01
;
_cod_original_sg_symbol_H-M 'P 21/c'
_cod_database_code 7050384

loop_
_symmetry_equiv_pos_as_xyz
'x, y, z'
'-x, y+1/2, -z+1/2'
'-x, -y, -z'
'x, -y-1/2, z-1/2'

loop_
_atom_site_label
_atom_site_type_symbol
_atom_site_fract_x
_atom_site_fract_y
_atom_site_fract_z
_atom_site_U_iso_or_equiv
_atom_site_adp_type
_atom_site_occupancy
_atom_site_symmetry_multiplicity
_atom_site_calc_flag
_atom_site_refinement_flags
_atom_site_disorder_assembly
_atom_site_disorder_group
Ti1 Ti 0.00832(4) 0.32182(5) 0.09499(7) 0.0328(2) Uani 1 1 d . . .
Ti2 Ti -0.70303(4) 0.44301(5) 0.22227(7) 0.0339(2) Uani 1 1 d . . .
Ti3 Ti -0.63091(4) 0.57640(5) 0.11353(7) 0.0340(2) Uani 1 1 d . . .
Cl1 Cl 0.06556(7) 0.36365(8) -0.03668(11) 0.0540(4) Uani 1 1 d . . .
Cl2 Cl 0.06615(9) 0.29544(10) 0.24689(13) 0.0822(6) Uani 1 1 d . . .
Cl3 Cl -0.00453(8) 0.22023(8) 0.02651(16) 0.0722(5) Uani 1 1 d . . .
Cl4 Cl -0.74229(6) 0.55335(6) 0.17384(10) 0.0350(3) Uani 1 1 d . . .
Cl5 Cl -0.60761(6) 0.51101(7) 0.28541(10) 0.0434(4) Uani 1 1 d . . .
Cl6 Cl -0.64786(6) 0.46152(6) 0.04579(9) 0.0355(3) Uani 1 1 d . . .
Cl7 Cl -0.74388(7) 0.45072(7) 0.38973(11) 0.0515(4) Uani 1 1 d . . .
Cl8 Cl -0.78675(7) 0.39965(7) 0.12875(12) 0.0515(4) Uani 1 1 d . . .
Cl9 Cl -0.64632(7) 0.35248(7) 0.25376(12) 0.0554(4) Uani 1 1 d . . .
Cl10 Cl -0.67511(6) 0.61468(7) -0.04614(11) 0.0446(4) Uani 1 1 d . . .
Cl11 Cl -0.62711(7) 0.66801(7) 0.21067(12) 0.0513(4) Uani 1 1 d . . .
Cl12 Cl -0.52950(6) 0.57198(7) 0.06735(11) 0.0476(4) Uani 1 1 d . . .
Si Si -0.20718(6) 0.65683(6) 0.31253(11) 0.0269(3) Uani 1 1 d . . .
N1 N -0.01908(18) 0.4123(2) 0.1589(3) 0.0325(10) Uani 1 1 d . . .
N2 N -0.08717(17) 0.33730(18) 0.0934(3) 0.0258(9) Uani 1 1 d . . .
N3 N -0.3421(2) 0.5163(2) 0.3445(3) 0.0252(10) Uani 1 1 d . . .
H3A H -0.368(2) 0.535(2) 0.370(4) 0.023(15) Uiso 1 1 d . . .
N4 N -0.28190(16) 0.60949(17) 0.3173(3) 0.0199(8) Uani 1 1 d . . .
C1 C -0.0797(2) 0.3946(2) 0.1489(3) 0.0217(11) Uani 1 1 d . . .
C2 C -0.1356(2) 0.4324(2) 0.1925(3) 0.0205(10) Uani 1 1 d . . .
C3 C -0.1692(2) 0.4751(2) 0.1225(3) 0.0228(11) Uani 1 1 d . . .
H3 H -0.1581 0.4797 0.0471 0.027 Uiso 1 1 calc R . .
C4 C -0.2195(2) 0.5116(2) 0.1626(3) 0.0222(11) Uani 1 1 d . . .
H4 H -0.2425 0.5415 0.1149 0.027 Uiso 1 1 calc R . .
C5 C -0.23623(19) 0.5043(2) 0.2722(3) 0.0199(10) Uani 1 1 d . . .
C6 C -0.2035(2) 0.4599(2) 0.3408(4) 0.0237(11) Uani 1 1 d . . .
H6 H -0.216 0.4538 0.4151 0.028 Uiso 1 1 calc R . .
C7 C -0.1525(2) 0.4244(2) 0.3022(4) 0.0242(11) Uani 1 1 d . . .
H7 H -0.1292 0.3948 0.3502 0.029 Uiso 1 1 calc R . .
C8 C -0.2895(2) 0.5452(2) 0.3141(3) 0.0215(11) Uani 1 1 d . . .
C9 C 0.0039(2) 0.4717(2) 0.2171(4) 0.0316(12) Uani 1 1 d . . .
H9 H -0.034 0.5013 0.2241 0.038 Uiso 1 1 calc R . .
C10 C 0.0321(3) 0.4572(3) 0.3333(4) 0.0521(16) Uani 1 1 d . . .
H10B H 0.0696 0.4277 0.3287 0.063 Uiso 1 1 calc R . .
H10A H -0.0007 0.4348 0.3766 0.063 Uiso 1 1 calc R . .
C11 C 0.0535(3) 0.5202(3) 0.3936(5) 0.0554(16) Uani 1 1 d . . .
H11B H 0.0154 0.5483 0.4037 0.066 Uiso 1 1 calc R . .
H11A H 0.0732 0.5094 0.4684 0.066 Uiso 1 1 calc R . .
C12 C 0.1017(2) 0.5561(3) 0.3274(5) 0.0489(15) Uani 1 1 d . . .
H12B H 0.1132 0.5977 0.3651 0.059 Uiso 1 1 calc R . .
H12A H 0.1415 0.5297 0.3241 0.059 Uiso 1 1 calc R . .
C13 C 0.0752(3) 0.5698(3) 0.2114(5) 0.0498(15) Uani 1 1 d . . .
H13B H 0.1088 0.5917 0.1692 0.06 Uiso 1 1 calc R . .
H13A H 0.0379 0.5998 0.2145 0.06 Uiso 1 1 calc R . .
C14 C 0.0537(2) 0.5076(3) 0.1504(4) 0.0409(14) Uani 1 1 d . . .
H14B H 0.0915 0.4791 0.1408 0.049 Uiso 1 1 calc R . .
H14A H 0.0344 0.5187 0.0754 0.049 Uiso 1 1 calc R . .
C15 C -0.1495(2) 0.3027(2) 0.0853(3) 0.0240(11) Uani 1 1 d . . .
H15 H -0.184 0.3356 0.0975 0.029 Uiso 1 1 calc R . .
C16 C -0.1528(2) 0.2517(3) 0.1767(4) 0.0362(13) Uani 1 1 d . . .
H16B H -0.1179 0.2193 0.169 0.043 Uiso 1 1 calc R . .
H16A H -0.1459 0.2729 0.2505 0.043 Uiso 1 1 calc R . .
C17 C -0.2175(3) 0.2174(3) 0.1705(4) 0.0510(16) Uani 1 1 d . . .
H17B H -0.252 0.2491 0.1857 0.061 Uiso 1 1 calc R . .
H17A H -0.2177 0.183 0.2283 0.061 Uiso 1 1 calc R . .
C18 C -0.2313(3) 0.1871(3) 0.0564(4) 0.0462(15) Uani 1 1 d . . .
H18B H -0.1994 0.1522 0.0446 0.055 Uiso 1 1 calc R . .
H18A H -0.2749 0.167 0.0534 0.055 Uiso 1 1 calc R . .
C19 C -0.2282(2) 0.2369(3) -0.0348(4) 0.0386(13) Uani 1 1 d . . .
H19B H -0.2637 0.2688 -0.0284 0.046 Uiso 1 1 calc R . .
H19A H -0.2343 0.2151 -0.1081 0.046 Uiso 1 1 calc R . .
C20 C -0.1639(2) 0.2727(2) -0.0287(4) 0.0365(13) Uani 1 1 d . . .
H20B H -0.129 0.2419 -0.0453 0.044 Uiso 1 1 calc R . .
H20A H -0.1649 0.3075 -0.086 0.044 Uiso 1 1 calc R . .
C21 C -0.3650(2) 0.4494(2) 0.3255(4) 0.0261(11) Uani 1 1 d . . .
H21 H -0.3318 0.4247 0.2851 0.031 Uiso 1 1 calc R . .
C22 C -0.4279(2) 0.4506(3) 0.2538(4) 0.0357(13) Uani 1 1 d . . .
H22B H -0.4197 0.4687 0.1794 0.043 Uiso 1 1 calc R . .
H22A H -0.4593 0.4794 0.2889 0.043 Uiso 1 1 calc R . .
C23 C -0.4566(3) 0.3824(3) 0.2400(4) 0.0476(15) Uani 1 1 d . . .
H23B H -0.4994 0.3853 0.1995 0.057 Uiso 1 1 calc R . .
H23A H -0.4282 0.3555 0.1947 0.057 Uiso 1 1 calc R . .
C24 C -0.4640(3) 0.3496(3) 0.3519(4) 0.0498(15) Uani 1 1 d . . .
H24B H -0.4966 0.3735 0.3933 0.06 Uiso 1 1 calc R . .
H24A H -0.4798 0.3045 0.3396 0.06 Uiso 1 1 calc R . .
C25 C -0.4010(3) 0.3479(3) 0.4209(5) 0.0495(15) Uani 1 1 d . . .
H25B H -0.3695 0.3205 0.3831 0.059 Uiso 1 1 calc R . .
H25A H -0.4081 0.3282 0.4946 0.059 Uiso 1 1 calc R . .
C26 C -0.3739(2) 0.4168(2) 0.4370(4) 0.0371(13) Uani 1 1 d . . .
H26B H -0.4038 0.4431 0.4804 0.045 Uiso 1 1 calc R . .
H26A H -0.3318 0.4146 0.48 0.045 Uiso 1 1 calc R . .
C27 C -0.3401(2) 0.6536(2) 0.3264(3) 0.0235(11) Uani 1 1 d . . .
H27 H -0.3236 0.6983 0.3109 0.028 Uiso 1 1 calc R . .
C28 C -0.3663(2) 0.6585(2) 0.4436(4) 0.0306(12) Uani 1 1 d . . .
H28B H -0.3868 0.6167 0.4633 0.037 Uiso 1 1 calc R . .
H28A H -0.3303 0.6672 0.4993 0.037 Uiso 1 1 calc R . .
C29 C -0.4156(2) 0.7136(2) 0.4449(4) 0.0369(13) Uani 1 1 d . . .
H29B H -0.4341 0.7157 0.5193 0.044 Uiso 1 1 calc R . .
H29A H -0.394 0.7556 0.4314 0.044 Uiso 1 1 calc R . .
C30 C -0.4696(2) 0.7029(3) 0.3560(4) 0.0434(14) Uani 1 1 d . . .
H30B H -0.5001 0.74 0.3567 0.052 Uiso 1 1 calc R . .
H30A H -0.4936 0.6627 0.3736 0.052 Uiso 1 1 calc R . .
C31 C -0.4437(2) 0.6965(2) 0.2404(4) 0.0341(12) Uani 1 1 d . . .
H31B H -0.424 0.7384 0.2193 0.041 Uiso 1 1 calc R . .
H31A H -0.48 0.6871 0.1856 0.041 Uiso 1 1 calc R . .
C32 C -0.3933(2) 0.6421(2) 0.2363(4) 0.0296(12) Uani 1 1 d . . .
H32B H -0.4141 0.5994 0.2482 0.035 Uiso 1 1 calc R . .
H32A H -0.3747 0.6416 0.1621 0.035 Uiso 1 1 calc R . .
C33 C -0.2084(2) 0.7160(2) 0.4287(4) 0.0401(13) Uani 1 1 d . . .
H33C H -0.1718 0.746 0.4247 0.06 Uiso 1 1 calc R . .
H33B H -0.2052 0.6926 0.4999 0.06 Uiso 1 1 calc R . .
H33A H -0.2489 0.7408 0.4228 0.06 Uiso 1 1 calc R . .
C34 C -0.1327(2) 0.6081(3) 0.3363(5) 0.0434(14) Uani 1 1 d . . .
H34C H -0.1313 0.5741 0.2792 0.065 Uiso 1 1 calc R . .
H34B H -0.1324 0.5879 0.4104 0.065 Uiso 1 1 calc R . .
H34A H -0.0949 0.6365 0.3321 0.065 Uiso 1 1 calc R . .
C35 C -0.2128(3) 0.6971(3) 0.1754(4) 0.0438(14) Uani 1 1 d . . .
H35C H -0.1759 0.7265 0.1692 0.066 Uiso 1 1 calc R . .
H35B H -0.2531 0.722 0.1675 0.066 Uiso 1 1 calc R . .
H35A H -0.2123 0.664 0.1164 0.066 Uiso 1 1 calc R . .

loop_
_atom_type_symbol
_atom_type_description
_atom_type_scat_dispersion_real
_atom_type_scat_dispersion_imag
_atom_type_scat_source
C C 0.0033 0.0016 'International Tables Vol C Tables 4.2.6.8 and 6.1.1.4'
H H 0 0 'International Tables Vol C Tables 4.2.6.8 and 6.1.1.4'
Cl Cl 0.1484 0.1585 'International Tables Vol C Tables 4.2.6.8 and 6.1.1.4'
N N 0.0061 0.0033 'International Tables Vol C Tables 4.2.6.8 and 6.1.1.4'
Ti Ti 0.2776 0.4457 'International Tables Vol C Tables 4.2.6.8 and 6.1.1.4'
Si Si 0.0817 0.0704 'International Tables Vol C Tables 4.2.6.8 and 6.1.1.4'
